data_2014370
loop_
_publ_author_name
'Sharma, Alok'
'Thamotharan, S.'
'Roy, Siddhartha'
'Vijayan, M.'

_publ_section_title
;
 X-ray studies of crystalline complexes involving amino acids and
 peptides. XLIII. Adipic acid complexes of <small>L</small>- and
 <small>DL</small>-lysine
;
_journal_coeditor_code JZ1784
_journal_issue 3
_journal_name_full 'Acta Crystallographica Section C'
_journal_page_first o148
_journal_page_last o152
_journal_paper_doi 10.1107/S0108270106003374
_journal_volume 62
_journal_year 2006
_chemical_formula_iupac 'C6 H15 N2 O2 + , C6 H9 O4 -'
_chemical_formula_moiety 'C6 H15 N2 O2 + , C6 H9 O4 -'
_chemical_formula_sum 'C12 H24 N2 O6'
_chemical_formula_weight 292.33
_chemical_name_common 'L-lysine complex'
_chemical_name_systematic
;
L-lysine hydrogen adipate
;
_space_group_IT_number 4
_symmetry_cell_setting monoclinic
_symmetry_space_group_name_Hall 'P 2yb'
_symmetry_space_group_name_H-M 'P 1 21 1'
_atom_sites_solution_hydrogens geom
_atom_sites_solution_primary direct
_atom_sites_solution_secondary difmap
_audit_creation_method SHELXL97
_cell_angle_alpha 90.00
_cell_angle_beta 113.352(3)
_cell_angle_gamma 90.00
_cell_formula_units_Z 2
_cell_length_a 10.532(3)
_cell_length_b 7.2834(17)
_cell_length_c 10.599(3)
_cell_measurement_reflns_used 2077
_cell_measurement_temperature 298(2)
_cell_measurement_theta_max 26.0
_cell_measurement_theta_min 1.0
_cell_volume 746.4(3)
_computing_cell_refinement SMART
_computing_data_collection 'SMART (Bruker, 2001)'
_computing_data_reduction 'SAINT (Bruker, 2001)'
_computing_molecular_graphics 'ORTEP-3 (Farrugia, 1997)'
_computing_publication_material 'PLATON (Spek, 2003)'
_computing_structure_refinement 'SHELXL97 (Sheldrick, 1997)'
_computing_structure_solution 'DIRDIF99 (Beurskens <i>et al.</i>,  1999)'
_diffrn_ambient_temperature 298(2)
_diffrn_measured_fraction_theta_full 0.998
_diffrn_measured_fraction_theta_max 0.998
_diffrn_measurement_device_type 'Bruker SMART CCD area-detector'
_diffrn_measurement_method \w
_diffrn_radiation_monochromator graphite
_diffrn_radiation_source 'fine-focus sealed tube'
_diffrn_radiation_type MoK\a
_diffrn_radiation_wavelength 0.71073
_diffrn_reflns_av_R_equivalents 0.0169
_diffrn_reflns_av_sigmaI/netI 0.0167
_diffrn_reflns_limit_h_max 12
_diffrn_reflns_limit_h_min -12
_diffrn_reflns_limit_k_max 8
_diffrn_reflns_limit_k_min -8
_diffrn_reflns_limit_l_max 12
_diffrn_reflns_limit_l_min -12
_diffrn_reflns_number 6202
_diffrn_reflns_theta_full 25.34
_diffrn_reflns_theta_max 25.34
_diffrn_reflns_theta_min 2.09
_diffrn_standards_decay_% 0
_diffrn_standards_number 0
_exptl_absorpt_coefficient_mu 0.104
_exptl_absorpt_correction_T_max 0.981
_exptl_absorpt_correction_T_min 0.891
_exptl_absorpt_correction_type multi-scan
_exptl_absorpt_process_details '(SADABS; Sheldrick, 1996)'
_exptl_crystal_colour colourless
_exptl_crystal_density_diffrn 1.301
_exptl_crystal_density_method 'not measured'
_exptl_crystal_description Prism
_exptl_crystal_F_000 316
_exptl_crystal_size_max 0.91
_exptl_crystal_size_mid 0.65
_exptl_crystal_size_min 0.17
_refine_diff_density_max 0.274
_refine_diff_density_min -0.212
_refine_ls_extinction_method none
_refine_ls_goodness_of_fit_ref 1.043
_refine_ls_hydrogen_treatment mixed
_refine_ls_matrix_type full
_refine_ls_number_parameters 187
_refine_ls_number_reflns 2701
_refine_ls_number_restraints 1
_refine_ls_restrained_S_all 1.043
_refine_ls_R_factor_all 0.0565
_refine_ls_R_factor_gt 0.0510
_refine_ls_shift/su_max 0.000
_refine_ls_shift/su_mean 0.000
_refine_ls_structure_factor_coef Fsqd
_refine_ls_weighting_details 'calc w = 1/[\s^2^(Fo^2^)+(0.0766P)^2^+0.245P] where P=(Fo^2^+2Fc^2^)/3'
_refine_ls_weighting_scheme calc
_refine_ls_wR_factor_gt 0.1299
_refine_ls_wR_factor_ref 0.1345
_reflns_number_gt 1329
_reflns_number_total 1481
_reflns_threshold_expression I>2\s(I)
_cod_data_source_file jz1784.cif
_cod_data_source_block II
_cod_depositor_comments
;
The following automatic conversions were performed:
'_symmetry_cell_setting' value 'Monoclinic' changed to 'monoclinic'
according to '/home/saulius/struct/CIF-dictionaries/cif_core.dic'
dictionary named 'cif_core.dic' version 2.4.1 from 2010-06-29.

Automatic conversion script
Id: cif_fix_enum 1527 2010-12-29 10:47:43Z saulius 

The following automatic conversions were performed:

'_symmetry_cell_setting' value 'Monoclinic' changed to 'monoclinic'
according to /home/saulius/struct/CIF-dictionaries/cif_core.dic
dictionary named 'cif_core.dic' version 2.4.1 from 2010-06-29.

Automatic conversion script
Id: cif_fix_values 1715 2011-07-08 13:25:40Z adriana 
;
_cod_original_cell_volume 746.5(3)
_cod_original_sg_symbol_H-M 'P 21'
_cod_database_code 2014370
_cod_database_fobs_code 2014370

loop_
_symmetry_equiv_pos_as_xyz
'x, y, z'
'-x, y+1/2, -z'

loop_
_atom_site_type_symbol
_atom_site_label
_atom_site_fract_x
_atom_site_fract_y
_atom_site_fract_z
_atom_site_U_iso_or_equiv
_atom_site_adp_type
_atom_site_calc_flag
_atom_site_refinement_flags
_atom_site_occupancy
_atom_site_disorder_assembly
_atom_site_disorder_group
O O1 0.3280(3) -0.1297(7) 0.3506(4) 0.1199(19) Uani d . 1 . .
O O2 0.3483(3) 0.1277(5) 0.4558(4) 0.0816(11) Uani d . 1 . .
N N1 0.0681(3) -0.0957(6) 0.1887(3) 0.0550(9) Uani d . 1 . .
H H1A 0.0812 -0.2099 0.2212 0.083 Uiso calc R 1 . .
H H1B 0.1128 -0.0799 0.1338 0.083 Uiso calc R 1 . .
H H1C -0.0218 -0.0762 0.1415 0.083 Uiso calc R 1 . .
C C1 0.2794(3) 0.0107(6) 0.3761(4) 0.0470(8) Uani d . 1 . .
C C2 0.1221(3) 0.0369(5) 0.3057(3) 0.0439(9) Uani d . 1 . .
H H2 0.1019 0.1625 0.2703 0.053 Uiso calc R 1 . .
C C3 0.0502(3) 0.0004(6) 0.4032(3) 0.0409(8) Uani d . 1 . .
H H3A 0.0565 -0.1297 0.4244 0.049 Uiso calc R 1 . .
H H3B 0.0995 0.0658 0.4885 0.049 Uiso calc R 1 . .
C C4 -0.1013(3) 0.0571(6) 0.3474(3) 0.0455(9) Uani d . 1 . .
H H4A -0.1079 0.1897 0.3385 0.055 Uiso calc R 1 . .
H H4B -0.1493 0.0044 0.2567 0.055 Uiso calc R 1 . .
C C5 -0.1702(3) -0.0063(6) 0.4411(3) 0.0460(8) Uani d . 1 . .
H H5A -0.1681 -0.1394 0.4446 0.055 Uiso calc R 1 . .
H H5B -0.1166 0.0383 0.5333 0.055 Uiso calc R 1 . .
C C6 -0.3175(3) 0.0562(7) 0.3987(4) 0.0558(11) Uani d . 1 . .
H H6A -0.3219 0.1886 0.3878 0.067 Uiso calc R 1 . .
H H6B -0.3741 0.0019 0.3107 0.067 Uiso calc R 1 . .
N N7 -0.3734(3) 0.0035(5) 0.5017(3) 0.0500(8) Uani d . 1 . .
H H7A -0.3630 -0.1169 0.5169 0.075 Uiso calc R 1 . .
H H7B -0.4628 0.0320 0.4702 0.075 Uiso calc R 1 . .
H H7C -0.3279 0.0635 0.5798 0.075 Uiso calc R 1 . .
O O11 0.7984(3) -0.0598(9) 1.0006(3) 0.1135(19) Uani d . 1 . .
O O12 0.8095(2) -0.0023(5) 0.8049(2) 0.0649(9) Uani d . 1 . .
C C13 0.7443(3) -0.0196(6) 0.8818(3) 0.0467(9) Uani d . 1 . .
C C14 0.5913(3) 0.0121(8) 0.8157(3) 0.0569(11) Uani d . 1 . .
H H14A 0.5753 0.1396 0.7874 0.068 Uiso calc R 1 . .
H H14B 0.5535 -0.0626 0.7333 0.068 Uiso calc R 1 . .
C C15 0.5130(3) -0.0296(6) 0.9034(3) 0.0473(9) Uani d . 1 . .
H H15A 0.5563 0.0347 0.9902 0.057 Uiso calc R 1 . .
H H15B 0.5193 -0.1601 0.9229 0.057 Uiso calc R 1 . .
C C16 0.3625(3) 0.0242(6) 0.8382(3) 0.0470(9) Uani d . 1 . .
H H16A 0.3210 -0.0311 0.7477 0.056 Uiso calc R 1 . .
H H16B 0.3559 0.1564 0.8265 0.056 Uiso calc R 1 . .
C C17 0.2819(3) -0.0340(7) 0.9217(3) 0.0499(10) Uani d . 1 . .
H H17A 0.2917 -0.1657 0.9361 0.060 Uiso calc R 1 . .
H H17B 0.3220 0.0246 1.0111 0.060 Uiso calc R 1 . .
C C18 0.1315(3) 0.0120(6) 0.8571(3) 0.0450(9) Uani d . 1 . .
O O19 0.0800(2) 0.0972(5) 0.7517(3) 0.0588(8) Uani d . 1 . .
O O20 0.0609(2) -0.0525(6) 0.9238(3) 0.0720(11) Uani d . 1 . .
H H20 -0.062(5) -0.035(8) 0.868(4) 0.086(15) Uiso d . 1 . .

loop_
_atom_site_aniso_label
_atom_site_aniso_U_11
_atom_site_aniso_U_22
_atom_site_aniso_U_33
_atom_site_aniso_U_12
_atom_site_aniso_U_13
_atom_site_aniso_U_23
O1 0.0345(16) 0.140(4) 0.158(4) 0.014(2) 0.009(2) -0.072(3)
O2 0.0387(15) 0.076(2) 0.108(3) -0.0007(16) 0.0056(16) -0.026(2)
N1 0.0344(15) 0.090(2) 0.0390(14) -0.0010(16) 0.0132(12) 0.0016(16)
C1 0.0280(16) 0.059(2) 0.0551(18) -0.0007(18) 0.0181(14) -0.0025(19)
C2 0.0256(15) 0.059(2) 0.0469(17) -0.0017(15) 0.0139(13) 0.0047(16)
C3 0.0287(15) 0.052(2) 0.0418(15) -0.0010(15) 0.0141(12) 0.0015(16)
C4 0.0297(15) 0.061(2) 0.0482(17) 0.0045(15) 0.0176(13) 0.0049(16)
C5 0.0289(15) 0.059(2) 0.0511(17) 0.0023(17) 0.0171(13) 0.0057(18)
C6 0.0324(17) 0.081(3) 0.0568(19) 0.0096(19) 0.0204(15) 0.020(2)
N7 0.0265(12) 0.068(2) 0.0588(16) -0.0007(15) 0.0206(12) 0.0054(16)
O11 0.0268(12) 0.253(6) 0.0573(16) 0.015(2) 0.0128(12) 0.028(3)
O12 0.0277(11) 0.117(3) 0.0565(13) 0.0076(16) 0.0234(10) 0.0098(17)
C13 0.0244(15) 0.071(3) 0.0443(17) 0.0000(17) 0.0135(13) -0.0011(18)
C14 0.0226(15) 0.105(3) 0.0445(16) 0.006(2) 0.0143(13) 0.012(2)
C15 0.0246(15) 0.072(3) 0.0489(16) 0.0026(16) 0.0184(13) 0.0071(18)
C16 0.0253(14) 0.072(3) 0.0475(16) 0.0049(17) 0.0182(13) 0.0050(18)
C17 0.0256(15) 0.077(3) 0.0492(17) 0.0052(17) 0.0172(13) 0.0115(19)
C18 0.0256(15) 0.070(2) 0.0406(16) 0.0027(18) 0.0145(13) 0.0023(18)
O19 0.0317(12) 0.093(2) 0.0533(14) 0.0143(14) 0.0181(11) 0.0184(15)
O20 0.0287(12) 0.134(3) 0.0601(14) 0.0093(16) 0.0250(11) 0.0311(19)

loop_
_atom_type_symbol
_atom_type_description
_atom_type_scat_dispersion_real
_atom_type_scat_dispersion_imag
_atom_type_scat_source
C C 0.0033 0.0000 'International Tables Vol C Tables 4.2.6.8 and 6.1.1.4'
H H 0.0000 0.0000 'International Tables Vol C Tables 4.2.6.8 and 6.1.1.4'
N N 0.0061 0.0000 'International Tables Vol C Tables 4.2.6.8 and 6.1.1.4'
O O 0.0106 0.0000 'International Tables Vol C Tables 4.2.6.8 and 6.1.1.4'

loop_
_geom_angle_atom_site_label_1
_geom_angle_atom_site_label_2
_geom_angle_atom_site_label_3
_geom_angle
C2 N1 H1A 109.5
C2 N1 H1B 109.5
H1A N1 H1B 109.5
C2 N1 H1C 109.5
H1A N1 H1C 109.5
H1B N1 H1C 109.5
C6 N7 H7A 109.5
C6 N7 H7B 109.5
H7A N7 H7B 109.5
C6 N7 H7C 109.5
H7A N7 H7C 109.5
H7B N7 H7C 109.5
O2 C1 O1 123.6(3)
O2 C1 C2 118.8(4)
O1 C1 C2 117.6(4)
N1 C2 C3 108.7(3)
N1 C2 C1 107.8(3)
C3 C2 C1 112.3(3)
N1 C2 H2 109.3
C3 C2 H2 109.3
C1 C2 H2 109.3
C4 C3 C2 114.5(3)
C4 C3 H3A 108.6
C2 C3 H3A 108.6
C4 C3 H3B 108.6
C2 C3 H3B 108.6
H3A C3 H3B 107.6
C5 C4 C3 111.3(3)
C5 C4 H4A 109.4
C3 C4 H4A 109.4
C5 C4 H4B 109.4
C3 C4 H4B 109.4
H4A C4 H4B 108.0
C6 C5 C4 114.6(3)
C6 C5 H5A 108.6
C4 C5 H5A 108.6
C6 C5 H5B 108.6
C4 C5 H5B 108.6
H5A C5 H5B 107.6
N7 C6 C5 111.4(3)
N7 C6 H6A 109.4
C5 C6 H6A 109.4
N7 C6 H6B 109.4
C5 C6 H6B 109.4
H6A C6 H6B 108.0
O11 C13 O12 123.4(3)
O11 C13 C14 120.4(3)
O12 C13 C14 116.2(3)
C15 C14 C13 115.7(3)
C15 C14 H14A 108.4
C13 C14 H14A 108.4
C15 C14 H14B 108.4
C13 C14 H14B 108.4
H14A C14 H14B 107.4
C14 C15 C16 113.6(3)
C14 C15 H15A 108.9
C16 C15 H15A 108.9
C14 C15 H15B 108.9
C16 C15 H15B 108.9
H15A C15 H15B 107.7
C15 C16 C17 113.0(3)
C15 C16 H16A 109.0
C17 C16 H16A 109.0
C15 C16 H16B 109.0
C17 C16 H16B 109.0
H16A C16 H16B 107.8
C18 C17 C16 114.2(3)
C18 C17 H17A 108.7
C16 C17 H17A 108.7
C18 C17 H17B 108.7
C16 C17 H17B 108.7
H17A C17 H17B 107.6
O19 C18 O20 123.2(3)
O19 C18 C17 123.2(3)
O20 C18 C17 113.7(3)
C18 O20 H20 116(2)

loop_
_geom_bond_atom_site_label_1
_geom_bond_atom_site_label_2
_geom_bond_site_symmetry_2
_geom_bond_distance
_geom_bond_publ_flag
O1 C1 . 1.221(6) ?
O2 C1 . 1.217(5) ?
O11 C13 . 1.195(4) ?
O12 C13 . 1.264(4) ?
O19 C18 . 1.203(4) ?
O20 C18 . 1.300(4) ?
O20 H20 . 1.20(5) ?
N1 C2 . 1.495(5) ?
N1 H1A . 0.8900 ?
N1 H1B . 0.8900 ?
N1 H1C . 0.8900 ?
N7 C6 . 1.482(4) ?
N7 H7A . 0.8900 ?
N7 H7B . 0.8900 ?
N7 H7C . 0.8900 ?
C1 C2 . 1.535(4) ?
C2 C3 . 1.527(4) ?
C2 H2 . 0.9800 ?
C3 C4 . 1.523(4) ?
C3 H3A . 0.9700 ?
C3 H3B . 0.9700 ?
C4 C5 . 1.517(4) ?
C4 H4A . 0.9700 ?
C4 H4B . 0.9700 ?
C5 C6 . 1.505(4) ?
C5 H5A . 0.9700 ?
C5 H5B . 0.9700 ?
C6 H6A . 0.9700 ?
C6 H6B . 0.9700 ?
C13 C14 . 1.499(4) ?
C14 C15 . 1.498(4) ?
C14 H14A . 0.9700 ?
C14 H14B . 0.9700 ?
C15 C16 . 1.508(4) ?
C15 H15A . 0.9700 ?
C15 H15B . 0.9700 ?
C16 C17 . 1.509(4) ?
C16 H16A . 0.9700 ?
C16 H16B . 0.9700 ?
C17 C18 . 1.494(4) ?
C17 H17A . 0.9700 ?
C17 H17B . 0.9700 ?

loop_
_geom_hbond_atom_site_label_D
_geom_hbond_atom_site_label_H
_geom_hbond_atom_site_label_A
_geom_hbond_site_symmetry_A
_geom_hbond_distance_HA
_geom_hbond_distance_DA
_geom_hbond_angle_DHA
_geom_hbond_publ_flag
N1 H1A O19 2_546 2.31 2.935(5) 128 yes
N1 H1A O12 2_646 2.49 3.220(6) 140 yes
N1 H1B O20 1_554 2.08 2.796(4) 137 yes
N1 H1C O11 1_454 1.89 2.761(4) 164 yes
N7 H7A O2 2_546 1.88 2.770(5) 178 yes
N7 H7B O2 1_455 2.06 2.918(4) 163 yes
N7 H7B O1 1_455 2.37 3.066(4) 135 yes
N7 H7C O12 1_455 2.30 3.022(4) 139 yes
N7 H7C O1 2_556 2.35 3.037(7) 134 yes
O20 H20 O12 1_455 1.27(5) 2.467(3) 175(5) yes

loop_
_geom_torsion_atom_site_label_1
_geom_torsion_atom_site_label_2
_geom_torsion_atom_site_label_3
_geom_torsion_atom_site_label_4
_geom_torsion
O2 C1 C2 N1 165.4(4)
O1 C1 C2 N1 -16.2(5)
O2 C1 C2 C3 -74.9(5)
O1 C1 C2 C3 103.6(5)
N1 C2 C3 C4 -71.3(4)
C1 C2 C3 C4 169.5(3)
C2 C3 C4 C5 172.4(3)
C3 C4 C5 C6 175.7(4)
C4 C5 C6 N7 -174.8(3)
O11 C13 C14 C15 -6.3(7)
O12 C13 C14 C15 173.3(4)
C13 C14 C15 C16 173.6(4)
C14 C15 C16 C17 174.8(4)
C15 C16 C17 C18 -178.1(4)
C16 C17 C18 O19 -4.0(6)
C16 C17 C18 O20 174.4(4)

loop_
_cod_related_entry_id
_cod_related_entry_database
_cod_related_entry_code
1 ChemSpider 19420718
